data_7154985
loop_
_publ_author_name
'van de Wouw, H. L.'
'Lee, J. Y.'
'Siegler, M. A.'
'Klausen, R. S.'

_publ_section_title
;
 Innocent BN bond substitution in anthracene derivatives.
;
_journal_issue 12
_journal_name_full 'Organic &amp; biomolecular chemistry'
_journal_page_first 3256
_journal_page_last 3263
_journal_paper_doi 10.1039/c5ob02309b
_journal_volume 14
_journal_year 2016
_chemical_formula_moiety 'C19 H16 B N'
_chemical_formula_sum 'C19 H16 B N'
_chemical_formula_weight 269.14
_chemical_name_systematic
;
 ?
;
_space_group_crystal_system triclinic
_space_group_IT_number 2
_space_group_name_Hall '-P 1'
_space_group_name_H-M_alt 'P -1'
_symmetry_space_group_name_Hall '-P 1'
_symmetry_space_group_name_H-M 'P -1'
_atom_sites_solution_hydrogens geom
_atom_sites_solution_primary direct
_atom_sites_solution_secondary difmap
_audit_creation_method SHELXL-2013
_audit_update_record
;
2015-11-05 deposited with the CCDC.
2016-02-23 downloaded from the CCDC.
;
_cell_angle_alpha 94.271(4)
_cell_angle_beta 91.188(4)
_cell_angle_gamma 90.053(3)
_cell_formula_units_Z 4
_cell_length_a 5.9219(3)
_cell_length_b 7.4968(3)
_cell_length_c 31.3180(19)
_cell_measurement_reflns_used 5546
_cell_measurement_temperature 110(2)
_cell_measurement_theta_max 67.20
_cell_measurement_theta_min 4.22
_cell_volume 1386.21(12)
_computing_cell_refinement
;
CrysAlisPro, Agilent Technologies,
Version 1.171.37.33 (release 27-03-2014 CrysAlis171 .NET)
(compiled Mar 27 2014,17:12:48)
;
_computing_data_collection
;
CrysAlisPro, Agilent Technologies,
Version 1.171.37.33 (release 27-03-2014 CrysAlis171 .NET)
(compiled Mar 27 2014,17:12:48)
;
_computing_data_reduction
;
CrysAlisPro, Agilent Technologies,
Version 1.171.37.33 (release 27-03-2014 CrysAlis171 .NET)
(compiled Mar 27 2014,17:12:48)
;
_computing_molecular_graphics 'SHELXTL v6.10 (Sheldrick, 2008)'
_computing_publication_material 'SHELXTL v6.10 (Sheldrick, 2008)'
_computing_structure_refinement 'SHELXL-2013 (Sheldrick, 2013)'
_computing_structure_solution 'SHELXS-2013 (Sheldrick, 2013)'
_diffrn_ambient_temperature 110(2)
_diffrn_measured_fraction_theta_full 0.991
_diffrn_measured_fraction_theta_max 0.999
_diffrn_measurement_device_type 'SuperNova, Dual, Cu at zero, Atlas'
_diffrn_measurement_method '\w scans'
_diffrn_radiation_monochromator mirror
_diffrn_radiation_source 'SuperNova (Cu) X-ray Source'
_diffrn_radiation_type CuK\a
_diffrn_radiation_wavelength 1.54178
_diffrn_reflns_av_R_equivalents 0.0322
_diffrn_reflns_av_unetI/netI 0.0472
_diffrn_reflns_Laue_measured_fraction_full 0.991
_diffrn_reflns_Laue_measured_fraction_max 0.999
_diffrn_reflns_limit_h_max 7
_diffrn_reflns_limit_h_min -7
_diffrn_reflns_limit_k_max 8
_diffrn_reflns_limit_k_min -8
_diffrn_reflns_limit_l_max 37
_diffrn_reflns_limit_l_min -37
_diffrn_reflns_number 15319
_diffrn_reflns_point_group_measured_fraction_full 0.991
_diffrn_reflns_point_group_measured_fraction_max 0.999
_diffrn_reflns_theta_full 67.679
_diffrn_reflns_theta_max 67.250
_diffrn_reflns_theta_min 4.248
_exptl_absorpt_coefficient_mu 0.558
_exptl_absorpt_correction_T_max 0.990
_exptl_absorpt_correction_T_min 0.895
_exptl_absorpt_correction_type analytical
_exptl_absorpt_process_details
;
CrysAlisPro, Agilent Technologies,
Version 1.171.37.33 (release 27-03-2014 CrysAlis171 .NET)
(compiled Mar 27 2014,17:12:48)
Analytical numeric absorption correction using a multifaceted crystal
            model based on expressions derived by R.C. Clark & J.S. Reid.
(Clark, R. C. & Reid, J. S. (1995). Acta Cryst. A51, 887-897)
Empirical absorption correction using spherical harmonics,
 implemented in SCALE3 ABSPACK scaling algorithm.
;
_exptl_crystal_colour colorless
_exptl_crystal_density_diffrn 1.290
_exptl_crystal_description plate
_exptl_crystal_F_000 568
_exptl_crystal_size_max 0.27
_exptl_crystal_size_mid 0.22
_exptl_crystal_size_min 0.02
_refine_diff_density_max 0.376
_refine_diff_density_min -0.313
_refine_diff_density_rms 0.074
_refine_ls_extinction_method none
_refine_ls_goodness_of_fit_ref 1.098
_refine_ls_hydrogen_treatment constr
_refine_ls_matrix_type full
_refine_ls_number_parameters 382
_refine_ls_number_reflns 5846
_refine_ls_number_restraints 0
_refine_ls_restrained_S_all 1.098
_refine_ls_R_factor_all 0.0917
_refine_ls_R_factor_gt 0.0729
_refine_ls_shift/su_max 0.000
_refine_ls_shift/su_mean 0.000
_refine_ls_structure_factor_coef Fsqd
_refine_ls_weighting_details
;
 w=1/[\s^2^(Fo^2^)+(0.1458P)^2^+0.4587P]
 where P=(Fo^2^+2Fc^2^)/3
;
_refine_ls_weighting_scheme calc
_refine_ls_wR_factor_gt 0.2349
_refine_ls_wR_factor_ref 0.2466
_reflns_Friedel_coverage 0.000
_reflns_number_gt 4038
_reflns_number_total 5846
_reflns_threshold_expression 'I > 2\s(I)'
_cod_data_source_file c5ob02309b2.cif
_cod_data_source_block 1b
_cod_depositor_comments 'Adding full bibliography for 7154985--7154990.cif.'
_cod_database_code 7154985
_twin_information
;
 * * * CRYSALIS TWIN DATA REDUCTION FINALIZING (Version 1.171.37.33 (release 27-03-2014 CrysAlis171 .NET)) * * *
Laue class: 1bar - Friedel mate is equivalent
Lattice type: P-lattice 
DC PROFFITRRPTWIN INFO: Step 1 - Loading orientation matrices (UB) of 2 components
 
DC PROFFITRRPTWIN INFO: Loading UB component 1
 
DC PROFFITRRPTWIN INFO: Loading UB component 2
 
DC PROFFITRRPTWIN INFO: Step 2 - Computing crossed twin laws
 
Twin law determination (relative to component 1)
Matrix 1 is taken from component 1 (   5.920    7.495   31.311    94.30    91.14    90.11)
Matrix 2 is taken from component 2 (   5.915    7.489   31.311    93.98    90.97    89.90)
Twin analysis: Component 1 with component 2
TL  =UB[1]-1*UB[2]:  -1.0007  -0.0002  -0.0001    -0.0003   1.0007  -0.0001     0.0184  -0.6046  -0.9995   det 1.001002
TL-1=UB[2]*UB[1]-1:  -0.9993  -0.0002   0.0001    -0.0003   0.9992  -0.0001    -0.0183  -0.6045  -1.0004   det 0.998999
Rot= -179.8008 deg around the following vectors: 
Reciprocal space (hkl): -0.0015 0.9573 -0.2892
Direct space (uvw)    : -0.0001 1.0000 0.0006
 
DC PROFFITRRPTWIN INFO: Step 3 - Loading reflections of 2 components
 
DC PROFFITRRPTWIN ALL INFO: Component 1
DC PROFFITRRPTWIN INFO: Face list of component 1 
  1:   0.0035  -0.0009  19.9929  d=   0.0172
  2:   2.9997  -3.0006   5.7474  d=   0.0984
  3:  -1.0029   4.0005 -14.3809  d=   0.0794
  4:   2.9949   1.9999 -13.2507  d=   0.0886
  5:   0.0034  -3.0004  14.7976  d=   0.0833
  6:  -0.0035   0.0009 -19.9929  d=   0.0010
  7:   1.0007   2.9989  13.1746  d=   0.0987
  8:  -3.9975   2.0006   0.8690  d=   0.1149
  9:  -1.9953  -2.0001  15.2321  d=   0.0914
 10:   1.0010  -4.9986  -1.9999  d=   0.1063
 11:  -1.0008  -1.9966 -16.7848  d=   0.0513
DC PROFFITRRPTWIN ALL INFO: Component 2
DC PROFFITRRPTWIN INFO: Face list of component 2 
  1:  -0.0024  -0.0025 -20.0010  d=   0.0172
  2:  -2.9967  -2.9995  -3.9909  d=   0.0984
  3:   1.0006   3.9988  11.9873  d=   0.0794
  4:  -2.9939   1.9986  11.9928  d=   0.0886
  5:  -0.0020  -2.9993 -12.9905  d=   0.0833
  6:   0.0024   0.0025  20.0010  d=   0.0010
  7:  -0.9999   2.9953 -15.0113  d=   0.0987
  8:   3.9943   2.0000  -2.0056  d=   0.1149
  9:   1.9951  -1.9993 -13.9933  d=   0.0914
 10:  -0.9994  -4.9948   5.0039  d=   0.1063
 11:   0.9996  -1.9934  18.0172  d=   0.0513
 
DC PROFFITRRPTWIN INFO: Step 4 - Analysing composite reflections of 2 components
 
Component 1: 18001 observations read
Component 2: 17996 observations read

21109 composite observations collected (6261 fully isolated, 14848 overlapped), 29 skipped due to one or more missing parts and 4 skipped due to I/sig<-3.0


OVERLAP STATISTICS

2 COMPONENTS

COMPONENTS 1, 2
 Overlap factor | # in range | % of all obs 
 -------------- | ---------- | ------------ 
   0.00 - 0.20  |       3421 |    16.2 <--- ALMOST SEPARATED
   0.20 - 0.40  |       2910 |    13.8
   0.40 - 0.60  |       3023 |    14.3
   0.60 - 0.80  |       3323 |    15.7
   0.80 - 1.00  |       2171 |    10.3 <--- FULLY OVERLAPPED
 -------------- | ---------- | ------------ 
      Total     |      14848 |    70.3

 
DC PROFFITRRPTWIN INFO: Step 5 - Scaling data & analysing twin ratios of 2 components
 
Computed twin ratios:
Twin 1: 72.75% (9206 common observations, 2384 merged)
Twin 2: 27.25% (7326 common observations, 2384 merged)

Preparing data for SCALE3 ABSPACK...

SCALING COMPONENT 1

10161 of 17976 reflections used for ABSPACK refinement
PROFFIT INFO: Inet (after scale3 abspack): min=-762287.1875 max=10095266.0000
PROFFIT INFO: sig(Inet) (after scale3 abspack): min=107.3130 max=61827.7813
PROFFIT INFO: 93 observations on 'bad frames' rejected


SCALING COMPONENT 2

9382 of 17981 reflections used for ABSPACK refinement
PROFFIT INFO: Inet (after scale3 abspack): min=-2648298.2500 max=10095266.0000
PROFFIT INFO: sig(Inet) (after scale3 abspack): min=101.4021 max=61827.7813
PROFFIT INFO: 125 observations on 'bad frames' rejected

Computed twin ratios:
Twin 1: 72.83% (9172 common observations, 2383 merged)
Twin 2: 27.17% (7311 common observations, 2383 merged)

DC PROFFITRRPTWIN INFO: Determining HKLF4 overlap threshold for completeness requirement (>=80.0%)
DC PROFFITRRPTWIN INFO: New HKLF4 overlap threshold - 0.53

DC PROFFITRRPTWIN INFO: Step 6 - Decomposed intensities statistics (HKLF4)
 
COMPONENT 1

 
Note: The Rint, Rsigma and RsigmaB values are computed for redundant data only!
    Mean F2 and F2/sig(F2) are given for all measured values!
Note: The RsigmaA values are computed for all measured values!

Help: For more information about computations of rint and rsigma please look into Crysalis help: 
 file:__#HELP_DTheoryAlgorithm_DataReductionOutput.html
 

Statistics vs intensity - point group symmetry: P-1
         intensity measured   kept    unique  redundancy   F2     F2/sig(F2)   Rint   Rsigma
  9581023-   96768     1695     1695      398    4.3    467174.98   101.41    0.078    0.099
    95828-   38553     1347     1347      398    3.4     60527.07    35.65    0.118    0.129
    38459-   19319     1400     1400      398    3.5     27786.21    20.41    0.128    0.155
    19295-   10838     1174     1174      398    2.9     14388.64    12.34    0.139    0.154
    10815-    6204     1153     1153      398    2.9      8393.15     7.87    0.165    0.178
     6189-    3623     1164     1164      398    2.9      4770.39     4.72    0.233    0.272
     3619-    2037     1081     1081      398    2.7      2780.91     2.81    0.284    0.320
     2035-    1024     1050     1050      398    2.6      1498.57     1.57    0.414    0.456
     1024-     295     1119     1119      398    2.8       645.36     0.71    0.648    0.841
      291-   -6088      956      956      400    2.4      -119.94    -0.09    0.971    2.121
  9581023-   -6088    12139    12139     3982    3.0     78227.34    23.31    0.088    0.112
 

Statistics vs resolution - point group symmetry: P-1
resolu-      #        #        #               average    mean      mean          
tion(A)   measured   kept    unique           redundancy   F2     F2/sig(F2)   Rint   Rsigma   RsigmaA
 inf-1.85     2871     2871      398             7.2    211828.54    51.13    0.083    0.115     0.010
1.85-1.48     2273     2273      398             5.7     61769.57    20.57    0.081    0.094     0.028
1.48-1.31     1720     1720      398             4.3     26949.04     9.59    0.139    0.167     0.061
1.30-1.17     1211     1211      398             3.0     48005.57    14.89    0.110    0.119     0.038
1.17-1.07      766      766      398             1.9     54441.11    22.97    0.075    0.080     0.028
1.07-1.00      683      683      398             1.7     24247.11    13.73    0.092    0.094     0.053
1.00-0.95      720      720      398             1.8     17742.49    10.74    0.119    0.131     0.066
0.95-0.91      664      664      398             1.7     16810.94    11.77    0.108    0.107     0.064
0.91-0.87      629      629      398             1.6     13026.45     9.86    0.110    0.111     0.073
0.87-0.84      602      602      400             1.5     10231.31    10.22    0.117    0.118     0.078
 inf-0.84    12139    12139     3982             3.0     78227.34    23.31    0.088    0.112     0.020
 

Statistics vs resolution (taking redundancy into account) - point group symmetry: P-1
resolu-      #        #        #       %       average    mean      mean          
tion(A)    kept     theory   unique complete  redundancy   F2     F2/sig(F2)   Rint  RsigmaB
 inf-1.85     2871      455      398   87.5      7.2    211828.54   140.15    0.083    0.004
1.85-1.48     2273      423      398   94.1      5.7     61769.57    51.45    0.081    0.012
1.48-1.31     1720      441      398   90.2      4.3     26949.04    21.40    0.139    0.033
1.30-1.17     1211      490      398   81.2      3.0     48005.57    28.94    0.110    0.021
1.17-1.07      766      525      398   75.8      1.9     54441.11    36.00    0.075    0.019
1.07-1.00      683      528      398   75.4      1.7     24247.11    19.10    0.092    0.035
1.00-0.95      720      496      398   80.2      1.8     17742.49    15.69    0.119    0.049
0.95-0.91      664      555      398   71.7      1.7     16810.94    15.49    0.108    0.049
0.91-0.87      629      530      398   75.1      1.6     13026.45    12.87    0.110    0.055
0.87-0.84      602      521      400   76.8      1.5     10231.31    13.13    0.117    0.058
 inf-0.84    12139     4964     3982   80.2      3.0     78227.34    55.14    0.088    0.013
DC PROFFITRRPTWIN INFO: Step 7 - Generating output files
 
HKLF 4
Reflections read=17882, from those 12139 with overlapping factor < 0.526 written to file C:\Users\msiegle2\Desktop\xs0463a_2\xs0463a_max2_twin1_hklf4.hkl, 5743 skipped
Use the HKLF 4 file(s) for structure solution.

HKLF 5 merged
RINT ANALYSIS FOR ALL HKLF5 REFLECTIONS
 Components measured    kept     unique redundancy F2/sig(F2) Rint      Rsigma
1,2          17882     15319      5853     2.62     21.79     0.032     0.033

RINT ANALYSIS FOR OVERLAPPED REFLECTIONS
 Components measured    kept     unique redundancy F2/sig(F2) Rint      Rsigma
1,2          14702     12588      4610     2.73     21.19     0.034     0.034

RINT ANALYSIS FOR ISOLATED REFLECTIONS
 Component measured     kept     unique redundancy F2/sig(F2) Rint      Rsigma
     1        3180      2731      1243     2.20     24.57     0.023     0.027
     2           0         0         0     0.00      0.00     0.000     0.000

5853 merged reflections saved into file: C:\Users\msiegle2\Desktop\xs0463a_2\xs0463a_max2_twin1_hklf5.hkl

Use this hkl file in SHELXL with BASF instruction, which has (components minus 1) entries, and HKLF 5 instruction.
E.g. Two component twin: 'BASF n2' in .ins file, BASF n1 can be computed as n1 = 1.0 - n2.
E.g. Three component twin: 'BASF n2 n3' in .ins file, BASF n1 can be computed as n1 = 1.0 - (n2 + n3).

BASF 0.27173 
;
_shelx_space_group_comment
;
The symmetry employed for this shelxl refinement is uniquely defined
by the following loop, which should always be used as a source of
symmetry information in preference to the above space-group names.
They are only intended as comments.
;
_shelxl_version_number 2013-2

loop_
_space_group_symop_operation_xyz
'x, y, z'
'-x, -y, -z'

loop_
_atom_site_label
_atom_site_type_symbol
_atom_site_fract_x
_atom_site_fract_y
_atom_site_fract_z
_atom_site_U_iso_or_equiv
_atom_site_adp_type
_atom_site_occupancy
_atom_site_site_symmetry_order
_atom_site_calc_flag
_atom_site_refinement_flags_posn
_atom_site_refinement_flags_adp
C1A C 0.9673(6) 1.1192(4) 0.29106(11) 0.0186(7) Uani 1 1 d . .
C2A C 1.1094(6) 1.1745(4) 0.32563(11) 0.0183(7) Uani 1 1 d . .
H2A H 1.2513 1.2268 0.3203 0.022 Uiso 1 1 calc R U
C3A C 1.0485(6) 1.1549(5) 0.36776(11) 0.0205(8) Uani 1 1 d . .
C4A C 1.1943(6) 1.2071(5) 0.40321(12) 0.0233(8) Uani 1 1 d . .
H4A H 1.3383 1.2568 0.3984 0.028 Uiso 1 1 calc R U
C5A C 1.1283(6) 1.1860(5) 0.44427(12) 0.0272(9) Uani 1 1 d . .
H5A H 1.2262 1.2236 0.4676 0.033 Uiso 1 1 calc R U
C6A C 0.9175(6) 1.1095(5) 0.45227(12) 0.0260(9) Uani 1 1 d . .
H6A H 0.8744 1.0951 0.4809 0.031 Uiso 1 1 calc R U
C7A C 0.7747(6) 1.0557(5) 0.41884(12) 0.0246(8) Uani 1 1 d . .
H7A H 0.6330 1.0040 0.4245 0.030 Uiso 1 1 calc R U
C8A C 0.8341(6) 1.0757(5) 0.37619(12) 0.0208(8) Uani 1 1 d . .
C9A C 0.6915(6) 1.0251(5) 0.34133(11) 0.0200(8) Uani 1 1 d . .
H9A H 0.5473 0.9767 0.3466 0.024 Uiso 1 1 calc R U
C10A C 0.7513(6) 1.0426(5) 0.29942(11) 0.0185(7) Uani 1 1 d . .
C11A C 0.6059(6) 0.9843(4) 0.26346(12) 0.0194(8) Uani 1 1 d . .
H11A H 0.4592 0.9420 0.2692 0.023 Uiso 1 1 calc R U
C12A C 0.6657(6) 0.9866(5) 0.22265(11) 0.0201(8) Uani 1 1 d . .
H12A H 0.5648 0.9445 0.2001 0.024 Uiso 1 1 calc R U
C13A C 1.0010(6) 1.0544(5) 0.16695(12) 0.0207(8) Uani 1 1 d . .
C14A C 1.2084(6) 1.1354(5) 0.15845(12) 0.0220(8) Uani 1 1 d . .
H14A H 1.2907 1.1969 0.1814 0.026 Uiso 1 1 calc R U
C15A C 1.2964(6) 1.1282(5) 0.11754(12) 0.0238(8) Uani 1 1 d . .
H15A H 1.4369 1.1846 0.1132 0.029 Uiso 1 1 calc R U
C16A C 1.1825(7) 1.0401(5) 0.08303(12) 0.0266(9) Uani 1 1 d . .
C17A C 0.9766(7) 0.9576(5) 0.09082(12) 0.0258(8) Uani 1 1 d . .
H17A H 0.8956 0.8957 0.0678 0.031 Uiso 1 1 calc R U
C18A C 0.8890(6) 0.9649(5) 0.13168(12) 0.0246(8) Uani 1 1 d . .
H18A H 0.7489 0.9076 0.1359 0.030 Uiso 1 1 calc R U
C19A C 1.2778(7) 1.0349(6) 0.03919(13) 0.0354(10) Uani 1 1 d . .
H19A H 1.2605 1.1524 0.0278 0.053 Uiso 1 1 calc R U
H19B H 1.1970 0.9447 0.0204 0.053 Uiso 1 1 calc R U
H19C H 1.4384 1.0040 0.0406 0.053 Uiso 1 1 calc R U
B1A B 0.9024(7) 1.0590(5) 0.21259(13) 0.0205(9) Uani 1 1 d . .
N1A N 1.0292(5) 1.1300(4) 0.24900(9) 0.0180(6) Uani 1 1 d . .
H1A H 1.1567 1.1851 0.2444 0.022 Uiso 1 1 calc R U
C1B C 0.4704(6) 0.5541(4) 0.29231(11) 0.0185(7) Uani 1 1 d . .
C2B C 0.6147(6) 0.5188(5) 0.32599(11) 0.0190(7) Uani 1 1 d . .
H2B H 0.7551 0.4621 0.3200 0.023 Uiso 1 1 calc R U
C3B C 0.5588(6) 0.5645(4) 0.36858(11) 0.0199(8) Uani 1 1 d . .
C4B C 0.7059(6) 0.5317(5) 0.40358(12) 0.0215(8) Uani 1 1 d . .
H4B H 0.8477 0.4764 0.3981 0.026 Uiso 1 1 calc R U
C5B C 0.6475(6) 0.5780(5) 0.44475(12) 0.0259(8) Uani 1 1 d . .
H5B H 0.7486 0.5547 0.4676 0.031 Uiso 1 1 calc R U
C6B C 0.4368(7) 0.6608(5) 0.45374(12) 0.0265(9) Uani 1 1 d . .
H6B H 0.3972 0.6925 0.4826 0.032 Uiso 1 1 calc R U
C7B C 0.2898(6) 0.6954(5) 0.42085(12) 0.0237(8) Uani 1 1 d . .
H7B H 0.1496 0.7518 0.4271 0.028 Uiso 1 1 calc R U
C8B C 0.3447(6) 0.6481(4) 0.37802(11) 0.0181(7) Uani 1 1 d . .
C9B C 0.1995(6) 0.6798(5) 0.34317(11) 0.0195(8) Uani 1 1 d . .
H9B H 0.0573 0.7340 0.3489 0.023 Uiso 1 1 calc R U
C10B C 0.2551(6) 0.6355(5) 0.30105(11) 0.0189(8) Uani 1 1 d . .
C11B C 0.1071(6) 0.6724(5) 0.26555(12) 0.0204(8) Uani 1 1 d . .
H11B H -0.0396 0.7175 0.2716 0.025 Uiso 1 1 calc R U
C12B C 0.1672(6) 0.6460(5) 0.22428(11) 0.0202(8) Uani 1 1 d . .
H12B H 0.0659 0.6752 0.2019 0.024 Uiso 1 1 calc R U
C13B C 0.5021(6) 0.5462(5) 0.16771(11) 0.0199(8) Uani 1 1 d . .
C14B C 0.7071(6) 0.4599(5) 0.15911(11) 0.0216(8) Uani 1 1 d . .
H14B H 0.7890 0.4116 0.1820 0.026 Uiso 1 1 calc R U
C15B C 0.7947(6) 0.4425(5) 0.11830(12) 0.0242(8) Uani 1 1 d . .
H15B H 0.9352 0.3838 0.1137 0.029 Uiso 1 1 calc R U
C16B C 0.6779(6) 0.5105(5) 0.08379(12) 0.0238(8) Uani 1 1 d . .
C17B C 0.4748(6) 0.5969(5) 0.09212(12) 0.0265(9) Uani 1 1 d . .
H17B H 0.3937 0.6452 0.0692 0.032 Uiso 1 1 calc R U
C18B C 0.3866(6) 0.6150(5) 0.13286(11) 0.0231(8) Uani 1 1 d . .
H18B H 0.2465 0.6745 0.1373 0.028 Uiso 1 1 calc R U
C19B C 0.7756(8) 0.4895(6) 0.03978(13) 0.0376(11) Uani 1 1 d . .
H19D H 0.9399 0.5053 0.0419 0.056 Uiso 1 1 calc R U
H19E H 0.7104 0.5797 0.0221 0.056 Uiso 1 1 calc R U
H19F H 0.7403 0.3697 0.0266 0.056 Uiso 1 1 calc R U
B1B B 0.4023(7) 0.5678(5) 0.21374(13) 0.0214(9) Uani 1 1 d . .
N1B N 0.5299(5) 0.5186(4) 0.24983(9) 0.0189(7) Uani 1 1 d . .
H1B H 0.6572 0.4608 0.2449 0.023 Uiso 1 1 calc R U

loop_
_atom_site_aniso_label
_atom_site_aniso_U_11
_atom_site_aniso_U_22
_atom_site_aniso_U_33
_atom_site_aniso_U_23
_atom_site_aniso_U_13
_atom_site_aniso_U_12
C1A 0.0166(18) 0.0061(17) 0.034(2) 0.0045(13) 0.0037(14) 0.0040(13)
C2A 0.0114(17) 0.0089(17) 0.035(2) 0.0013(13) 0.0043(14) 0.0040(13)
C3A 0.0176(18) 0.0106(18) 0.034(2) 0.0027(14) -0.0005(14) 0.0057(14)
C4A 0.0196(19) 0.0125(18) 0.038(2) 0.0001(14) 0.0024(15) 0.0061(14)
C5A 0.027(2) 0.020(2) 0.034(2) -0.0015(15) -0.0027(16) 0.0052(16)
C6A 0.026(2) 0.023(2) 0.030(2) 0.0058(14) 0.0083(16) 0.0116(15)
C7A 0.0196(18) 0.0157(19) 0.039(2) 0.0051(15) 0.0031(15) 0.0066(15)
C8A 0.0176(18) 0.0098(18) 0.035(2) 0.0038(14) 0.0060(15) 0.0073(13)
C9A 0.0152(17) 0.0092(17) 0.036(2) 0.0052(14) 0.0054(14) 0.0050(13)
C10A 0.0167(18) 0.0089(17) 0.0302(19) 0.0020(13) 0.0040(14) 0.0059(13)
C11A 0.0118(17) 0.0086(17) 0.038(2) 0.0046(13) 0.0006(14) 0.0027(13)
C12A 0.0164(18) 0.0119(18) 0.032(2) 0.0045(14) -0.0001(14) 0.0056(14)
C13A 0.0154(18) 0.0118(18) 0.035(2) 0.0031(14) 0.0014(15) 0.0036(14)
C14A 0.0168(18) 0.0148(19) 0.035(2) 0.0044(14) 0.0001(15) 0.0015(14)
C15A 0.0189(19) 0.020(2) 0.034(2) 0.0047(15) 0.0039(15) 0.0011(15)
C16A 0.028(2) 0.020(2) 0.032(2) 0.0027(15) 0.0037(16) 0.0042(16)
C17A 0.028(2) 0.018(2) 0.031(2) 0.0020(14) 0.0002(16) 0.0005(16)
C18A 0.0199(19) 0.0165(19) 0.038(2) 0.0035(15) -0.0023(16) -0.0009(15)
C19A 0.034(2) 0.035(3) 0.038(2) 0.0067(18) 0.0066(19) 0.004(2)
B1A 0.022(2) 0.009(2) 0.030(2) 0.0049(15) 0.0008(17) 0.0051(16)
N1A 0.0110(14) 0.0123(15) 0.0315(16) 0.0050(11) 0.0048(12) 0.0004(11)
C1B 0.0173(18) 0.0085(17) 0.0305(19) 0.0047(13) 0.0049(14) -0.0009(13)
C2B 0.0104(17) 0.0113(18) 0.036(2) 0.0054(14) 0.0036(14) 0.0034(13)
C3B 0.0202(18) 0.0079(17) 0.032(2) 0.0049(13) 0.0058(15) -0.0026(14)
C4B 0.0145(17) 0.0134(18) 0.037(2) 0.0039(14) 0.0039(15) 0.0025(14)
C5B 0.025(2) 0.022(2) 0.031(2) 0.0040(15) -0.0001(15) -0.0001(15)
C6B 0.029(2) 0.019(2) 0.032(2) 0.0010(15) 0.0064(16) 0.0045(15)
C7B 0.0170(19) 0.0163(19) 0.038(2) 0.0018(15) 0.0053(15) 0.0019(14)
C8B 0.0113(17) 0.0099(17) 0.034(2) 0.0036(13) 0.0044(14) -0.0001(13)
C9B 0.0113(17) 0.0115(18) 0.037(2) 0.0050(14) 0.0070(14) 0.0015(13)
C10B 0.0129(17) 0.0113(18) 0.033(2) 0.0050(13) 0.0030(14) 0.0013(13)
C11B 0.0129(17) 0.0116(18) 0.037(2) 0.0058(14) 0.0000(15) 0.0006(13)
C12B 0.0152(18) 0.0123(18) 0.033(2) 0.0044(14) -0.0008(14) 0.0042(14)
C13B 0.0182(19) 0.0110(18) 0.031(2) 0.0015(13) 0.0010(15) 0.0003(14)
C14B 0.0194(19) 0.0150(19) 0.0305(19) 0.0020(14) 0.0003(14) 0.0028(15)
C15B 0.0199(19) 0.016(2) 0.036(2) 0.0022(15) -0.0002(15) 0.0016(15)
C16B 0.0213(19) 0.019(2) 0.031(2) 0.0001(14) 0.0034(15) -0.0020(15)
C17B 0.021(2) 0.024(2) 0.034(2) 0.0035(15) -0.0036(16) 0.0036(16)
C18B 0.024(2) 0.0152(19) 0.031(2) 0.0041(14) -0.0001(15) 0.0030(15)
C19B 0.040(3) 0.041(3) 0.032(2) 0.0033(18) 0.0068(19) 0.004(2)
B1B 0.023(2) 0.012(2) 0.030(2) 0.0031(15) 0.0006(17) 0.0000(16)
N1B 0.0141(15) 0.0105(15) 0.0323(17) 0.0020(12) 0.0042(12) 0.0069(11)

loop_
_atom_type_symbol
_atom_type_description
_atom_type_scat_dispersion_real
_atom_type_scat_dispersion_imag
_atom_type_scat_source
C C 0.0181 0.0091 'International Tables Vol C Tables 4.2.6.8 and 6.1.1.4'
H H 0.0000 0.0000 'International Tables Vol C Tables 4.2.6.8 and 6.1.1.4'
B B 0.0090 0.0039 'International Tables Vol C Tables 4.2.6.8 and 6.1.1.4'
N N 0.0311 0.0180 'International Tables Vol C Tables 4.2.6.8 and 6.1.1.4'

loop_
_geom_angle_atom_site_label_1
_geom_angle_atom_site_label_2
_geom_angle_atom_site_label_3
_geom_angle
N1A C1A C2A 122.4(3)
N1A C1A C10A 118.7(3)
C2A C1A C10A 118.8(3)
C3A C2A C1A 121.7(3)
C3A C2A H2A 119.2
C1A C2A H2A 119.2
C2A C3A C4A 122.1(3)
C2A C3A C8A 119.6(3)
C4A C3A C8A 118.2(3)
C5A C4A C3A 120.5(4)
C5A C4A H4A 119.8
C3A C4A H4A 119.8
C4A C5A C6A 120.9(4)
C4A C5A H5A 119.5
C6A C5A H5A 119.5
C7A C6A C5A 120.0(4)
C7A C6A H6A 120.0
C5A C6A H6A 120.0
C6A C7A C8A 121.2(4)
C6A C7A H7A 119.4
C8A C7A H7A 119.4
C9A C8A C7A 122.8(3)
C9A C8A C3A 118.0(3)
C7A C8A C3A 119.2(3)
C10A C9A C8A 122.7(3)
C10A C9A H9A 118.6
C8A C9A H9A 118.6
C9A C10A C1A 119.1(3)
C9A C10A C11A 122.4(3)
C1A C10A C11A 118.5(3)
C12A C11A C10A 123.8(3)
C12A C11A H11A 118.1
C10A C11A H11A 118.1
C11A C12A B1A 118.9(3)
C11A C12A H12A 120.6
B1A C12A H12A 120.6
C18A C13A C14A 116.0(3)
C18A C13A B1A 121.3(3)
C14A C13A B1A 122.6(3)
C15A C14A C13A 122.1(3)
C15A C14A H14A 119.0
C13A C14A H14A 119.0
C16A C15A C14A 121.1(4)
C16A C15A H15A 119.4
C14A C15A H15A 119.4
C15A C16A C17A 117.8(4)
C15A C16A C19A 120.6(4)
C17A C16A C19A 121.7(4)
C18A C17A C16A 121.1(4)
C18A C17A H17A 119.5
C16A C17A H17A 119.5
C17A C18A C13A 122.0(4)
C17A C18A H18A 119.0
C13A C18A H18A 119.0
C16A C19A H19A 109.5
C16A C19A H19B 109.5
H19A C19A H19B 109.5
C16A C19A H19C 109.5
H19A C19A H19C 109.5
H19B C19A H19C 109.5
N1A B1A C12A 114.7(3)
N1A B1A C13A 121.1(3)
C12A B1A C13A 124.2(3)
C1A N1A B1A 125.0(3)
C1A N1A H1A 117.5
B1A N1A H1A 117.5
C2B C1B N1B 122.0(3)
C2B C1B C10B 119.6(3)
N1B C1B C10B 118.3(3)
C1B C2B C3B 121.6(3)
C1B C2B H2B 119.2
C3B C2B H2B 119.2
C2B C3B C4B 122.5(3)
C2B C3B C8B 119.6(3)
C4B C3B C8B 117.9(3)
C5B C4B C3B 121.3(3)
C5B C4B H4B 119.3
C3B C4B H4B 119.3
C4B C5B C6B 120.5(3)
C4B C5B H5B 119.8
C6B C5B H5B 119.8
C7B C6B C5B 120.1(3)
C7B C6B H6B 119.9
C5B C6B H6B 119.9
C6B C7B C8B 120.8(3)
C6B C7B H7B 119.6
C8B C7B H7B 119.6
C7B C8B C9B 123.0(3)
C7B C8B C3B 119.5(3)
C9B C8B C3B 117.5(3)
C10B C9B C8B 122.9(3)
C10B C9B H9B 118.6
C8B C9B H9B 118.6
C9B C10B C1B 118.7(3)
C9B C10B C11B 122.4(3)
C1B C10B C11B 118.9(3)
C12B C11B C10B 123.2(3)
C12B C11B H11B 118.4
C10B C11B H11B 118.4
C11B C12B B1B 119.2(3)
C11B C12B H12B 120.4
B1B C12B H12B 120.4
C14B C13B C18B 116.9(3)
C14B C13B B1B 122.5(3)
C18B C13B B1B 120.6(3)
C15B C14B C13B 122.1(3)
C15B C14B H14B 119.0
C13B C14B H14B 119.0
C14B C15B C16B 120.6(3)
C14B C15B H15B 119.7
C16B C15B H15B 119.7
C17B C16B C15B 117.6(3)
C17B C16B C19B 122.7(3)
C15B C16B C19B 119.7(3)
C18B C17B C16B 122.1(3)
C18B C17B H17B 119.0
C16B C17B H17B 119.0
C17B C18B C13B 120.7(3)
C17B C18B H18B 119.6
C13B C18B H18B 119.6
C16B C19B H19D 109.5
C16B C19B H19E 109.5
H19D C19B H19E 109.5
C16B C19B H19F 109.5
H19D C19B H19F 109.5
H19E C19B H19F 109.5
N1B B1B C12B 114.5(3)
N1B B1B C13B 120.9(3)
C12B B1B C13B 124.6(3)
C1B N1B B1B 125.3(3)
C1B N1B H1B 117.3
B1B N1B H1B 117.3

loop_
_geom_bond_atom_site_label_1
_geom_bond_atom_site_label_2
_geom_bond_distance
C1A N1A 1.383(4)
C1A C2A 1.396(5)
C1A C10A 1.438(5)
C2A C3A 1.393(5)
C2A H2A 0.9500
C3A C4A 1.423(5)
C3A C8A 1.439(5)
C4A C5A 1.372(5)
C4A H4A 0.9500
C5A C6A 1.409(5)
C5A H5A 0.9500
C6A C7A 1.368(5)
C6A H6A 0.9500
C7A C8A 1.407(5)
C7A H7A 0.9500
C8A C9A 1.396(5)
C9A C10A 1.382(5)
C9A H9A 0.9500
C10A C11A 1.444(5)
C11A C12A 1.335(5)
C11A H11A 0.9500
C12A B1A 1.550(5)
C12A H12A 0.9500
C13A C18A 1.403(5)
C13A C14A 1.408(5)
C13A B1A 1.554(5)
C14A C15A 1.391(5)
C14A H14A 0.9500
C15A C16A 1.386(5)
C15A H15A 0.9500
C16A C17A 1.401(5)
C16A C19A 1.493(5)
C17A C18A 1.388(5)
C17A H17A 0.9500
C18A H18A 0.9500
C19A H19A 0.9800
C19A H19B 0.9800
C19A H19C 0.9800
B1A N1A 1.421(5)
N1A H1A 0.8800
C1B C2B 1.385(5)
C1B N1B 1.390(4)
C1B C10B 1.437(5)
C2B C3B 1.399(5)
C2B H2B 0.9500
C3B C4B 1.422(5)
C3B C8B 1.441(5)
C4B C5B 1.362(5)
C4B H4B 0.9500
C5B C6B 1.418(5)
C5B H5B 0.9500
C6B C7B 1.374(5)
C6B H6B 0.9500
C7B C8B 1.406(5)
C7B H7B 0.9500
C8B C9B 1.410(5)
C9B C10B 1.382(5)
C9B H9B 0.9500
C10B C11B 1.444(5)
C11B C12B 1.348(5)
C11B H11B 0.9500
C12B B1B 1.544(5)
C12B H12B 0.9500
C13B C14B 1.398(5)
C13B C18B 1.407(5)
C13B B1B 1.567(5)
C14B C15B 1.387(5)
C14B H14B 0.9500
C15B C16B 1.399(5)
C15B H15B 0.9500
C16B C17B 1.387(5)
C16B C19B 1.503(5)
C17B C18B 1.386(5)
C17B H17B 0.9500
C18B H18B 0.9500
C19B H19D 0.9800
C19B H19E 0.9800
C19B H19F 0.9800
B1B N1B 1.418(5)
N1B H1B 0.8800

loop_
_geom_torsion_atom_site_label_1
_geom_torsion_atom_site_label_2
_geom_torsion_atom_site_label_3
_geom_torsion_atom_site_label_4
_geom_torsion
N1A C1A C2A C3A -177.0(3)
C10A C1A C2A C3A 0.9(5)
C1A C2A C3A C4A 178.5(3)
C1A C2A C3A C8A 0.1(5)
C2A C3A C4A C5A 179.9(3)
C8A C3A C4A C5A -1.6(5)
C3A C4A C5A C6A 1.2(5)
C4A C5A C6A C7A -0.3(5)
C5A C6A C7A C8A -0.1(5)
C6A C7A C8A C9A -179.0(3)
C6A C7A C8A C3A -0.3(5)
C2A C3A C8A C9A -1.6(5)
C4A C3A C8A C9A 179.9(3)
C2A C3A C8A C7A 179.7(3)
C4A C3A C8A C7A 1.1(5)
C7A C8A C9A C10A -179.1(3)
C3A C8A C9A C10A 2.2(5)
C8A C9A C10A C1A -1.3(5)
C8A C9A C10A C11A 177.9(3)
N1A C1A C10A C9A 177.6(3)
C2A C1A C10A C9A -0.3(5)
N1A C1A C10A C11A -1.5(4)
C2A C1A C10A C11A -179.5(3)
C9A C10A C11A C12A -174.6(3)
C1A C10A C11A C12A 4.5(5)
C10A C11A C12A B1A -1.3(5)
C18A C13A C14A C15A 0.4(5)
B1A C13A C14A C15A 179.1(3)
C13A C14A C15A C16A 0.0(5)
C14A C15A C16A C17A -0.4(5)
C14A C15A C16A C19A 179.4(3)
C15A C16A C17A C18A 0.4(5)
C19A C16A C17A C18A -179.4(3)
C16A C17A C18A C13A 0.0(5)
C14A C13A C18A C17A -0.4(5)
B1A C13A C18A C17A -179.1(3)
C11A C12A B1A N1A -4.6(5)
C11A C12A B1A C13A 174.6(3)
C18A C13A B1A N1A 172.0(3)
C14A C13A B1A N1A -6.6(5)
C18A C13A B1A C12A -7.1(5)
C14A C13A B1A C12A 174.3(3)
C2A C1A N1A B1A 173.0(3)
C10A C1A N1A B1A -4.9(5)
C12A B1A N1A C1A 7.8(5)
C13A B1A N1A C1A -171.4(3)
N1B C1B C2B C3B 176.2(3)
C10B C1B C2B C3B -1.6(5)
C1B C2B C3B C4B -179.1(3)
C1B C2B C3B C8B 0.9(5)
C2B C3B C4B C5B 179.8(3)
C8B C3B C4B C5B -0.2(5)
C3B C4B C5B C6B 0.0(5)
C4B C5B C6B C7B -0.2(6)
C5B C6B C7B C8B 0.6(6)
C6B C7B C8B C9B 179.7(3)
C6B C7B C8B C3B -0.8(5)
C2B C3B C8B C7B -179.4(3)
C4B C3B C8B C7B 0.6(5)
C2B C3B C8B C9B 0.1(5)
C4B C3B C8B C9B -179.8(3)
C7B C8B C9B C10B 179.1(3)
C3B C8B C9B C10B -0.5(5)
C8B C9B C10B C1B -0.2(5)
C8B C9B C10B C11B -178.5(3)
C2B C1B C10B C9B 1.3(5)
N1B C1B C10B C9B -176.7(3)
C2B C1B C10B C11B 179.6(3)
N1B C1B C10B C11B 1.7(5)
C9B C10B C11B C12B 173.4(3)
C1B C10B C11B C12B -4.9(5)
C10B C11B C12B B1B 1.7(5)
C18B C13B C14B C15B 0.2(5)
B1B C13B C14B C15B -179.5(3)
C13B C14B C15B C16B -0.5(6)
C14B C15B C16B C17B 0.8(6)
C14B C15B C16B C19B -179.7(4)
C15B C16B C17B C18B -0.7(6)
C19B C16B C17B C18B 179.9(4)
C16B C17B C18B C13B 0.3(6)
C14B C13B C18B C17B -0.1(5)
B1B C13B C18B C17B 179.7(3)
C11B C12B B1B N1B 4.2(5)
C11B C12B B1B C13B -174.3(3)
C14B C13B B1B N1B 7.5(5)
C18B C13B B1B N1B -172.2(3)
C14B C13B B1B C12B -174.1(3)
C18B C13B B1B C12B 6.2(5)
C2B C1B N1B B1B -173.0(3)
C10B C1B N1B B1B 4.9(5)
C12B B1B N1B C1B -7.7(5)
C13B B1B N1B C1B 170.9(3)
